data_1506145
loop_
_publ_author_name
'Vecchi, Paul A.'
'Padmaperuma, Asanga B.'
'Qiao, Hong'
'Sapochak, Linda S.'
'Burrows, Paul E.'

_publ_section_title
;
 A dibenzofuran-based host material for blue electrophosphorescence.
;
_journal_issue 19
_journal_name_full 'Organic letters'
_journal_page_first 4211
_journal_page_last 4214
_journal_paper_doi 10.1021/ol0614121
_journal_volume 8
_journal_year 2006
_chemical_formula_sum 'C36 H26 O3 P2'
_chemical_formula_weight 568.51
_chemical_name_systematic
; 
 ? 
;
_space_group_IT_number 14
_symmetry_cell_setting monoclinic
_symmetry_space_group_name_Hall '-P 2ybc'
_symmetry_space_group_name_H-M 'P 1 21/c 1'
_atom_sites_solution_hydrogens geom
_atom_sites_solution_primary direct
_atom_sites_solution_secondary difmap
_audit_creation_method SHELXL-97
_cell_angle_alpha 90.00
_cell_angle_beta 96.207(3)
_cell_angle_gamma 90.00
_cell_formula_units_Z 4
_cell_length_a 16.754(3)
_cell_length_b 6.7136(14)
_cell_length_c 25.220(5)
_cell_measurement_reflns_used 974
_cell_measurement_temperature 298(2)
_cell_measurement_theta_max 26.99
_cell_measurement_theta_min 3.14
_cell_volume 2820.1(10)
_computing_cell_refinement 'Bruker SMART'
_computing_data_collection 'Bruker SMART'
_computing_data_reduction 'Bruker SAINT'
_computing_molecular_graphics 'Bruker SHELXTL'
_computing_publication_material 'Bruker SHELXTL'
_computing_structure_refinement 'SHELXL-97 (Sheldrick, 1997)'
_computing_structure_solution 'SHELXS-97 (Sheldrick, 1990)'
_diffrn_ambient_temperature 298(2)
_diffrn_measured_fraction_theta_full 0.996
_diffrn_measured_fraction_theta_max 0.996
_diffrn_measurement_device_type 'CCD area detector'
_diffrn_measurement_method 'phi and omega scans'
_diffrn_radiation_monochromator graphite
_diffrn_radiation_source 'fine-focus sealed tube'
_diffrn_radiation_type MoK\a
_diffrn_radiation_wavelength 0.71073
_diffrn_reflns_av_R_equivalents 0.0392
_diffrn_reflns_av_sigmaI/netI 0.0353
_diffrn_reflns_limit_h_max 20
_diffrn_reflns_limit_h_min -20
_diffrn_reflns_limit_k_max 8
_diffrn_reflns_limit_k_min -8
_diffrn_reflns_limit_l_max 31
_diffrn_reflns_limit_l_min -27
_diffrn_reflns_number 20157
_diffrn_reflns_theta_full 26.37
_diffrn_reflns_theta_max 26.37
_diffrn_reflns_theta_min 1.22
_exptl_absorpt_coefficient_mu 0.191
_exptl_absorpt_correction_T_max 1
_exptl_absorpt_correction_T_min 0.79
_exptl_absorpt_correction_type multi-scan
_exptl_absorpt_process_details 'Bruker SADABS'
_exptl_crystal_colour colorless
_exptl_crystal_density_diffrn 1.339
_exptl_crystal_density_meas ?
_exptl_crystal_density_method 'not measured'
_exptl_crystal_description prism
_exptl_crystal_F_000 1184
_exptl_crystal_size_max 0.40
_exptl_crystal_size_mid 0.30
_exptl_crystal_size_min 0.25
_refine_diff_density_max 0.403
_refine_diff_density_min -0.226
_refine_diff_density_rms 0.047
_refine_ls_extinction_method none
_refine_ls_goodness_of_fit_ref 1.048
_refine_ls_hydrogen_treatment constr
_refine_ls_matrix_type full
_refine_ls_number_parameters 370
_refine_ls_number_reflns 5755
_refine_ls_number_restraints 0
_refine_ls_restrained_S_all 1.048
_refine_ls_R_factor_all 0.0574
_refine_ls_R_factor_gt 0.0432
_refine_ls_shift/su_max 0.003
_refine_ls_shift/su_mean 0.000
_refine_ls_structure_factor_coef Fsqd
_refine_ls_weighting_details 'calc w=1/[\s^2^(Fo^2^)+(0.0673P)^2^+0.7080P] where P=(Fo^2^+2Fc^2^)/3'
_refine_ls_weighting_scheme calc
_refine_ls_wR_factor_gt 0.1145
_refine_ls_wR_factor_ref 0.1242
_reflns_number_gt 4516
_reflns_number_total 5755
_reflns_threshold_expression >2sigma(I)
_cod_data_source_file ol0614121si20060609_121252.cif
_cod_data_source_block po14
_cod_depositor_comments
;
The following automatic conversions were performed:

'_symmetry_cell_setting' value 'Monoclinic' changed to 'monoclinic'
according to /home/saulius/struct/CIF-dictionaries/cif_core.dic
dictionary named 'cif_core.dic' version 2.4.1 from 2010-06-29.

Automatic conversion script
Id: cif_fix_values 1715 2011-07-08 13:25:40Z adriana 

The following automatic conversions were performed:

'_exptl_crystal_density_meas' value 'none' was changed to '?' - the
value is perceived as not measured.

Automatic conversion script
Id: cif_fix_values 3008 2015-01-20 13:52:24Z robertas 
;
_cod_original_sg_symbol_H-M P2(1)/c
_cod_database_code 1506145

loop_
_symmetry_equiv_pos_as_xyz
'x, y, z'
'-x, y+1/2, -z+1/2'
'-x, -y, -z'
'x, -y-1/2, z-1/2'

loop_
_atom_site_label
_atom_site_type_symbol
_atom_site_fract_x
_atom_site_fract_y
_atom_site_fract_z
_atom_site_U_iso_or_equiv
_atom_site_adp_type
_atom_site_occupancy
_atom_site_symmetry_multiplicity
_atom_site_calc_flag
_atom_site_refinement_flags
P1 P 1.19908(3) 0.37514(8) 0.17499(2) 0.03772(14) Uani 1 1 d .
P2 P 0.70278(3) 0.15298(7) 0.03316(2) 0.03698(14) Uani 1 1 d .
C1 C 1.14528(11) 0.2825(3) 0.22846(8) 0.0421(5) Uani 1 1 d .
C2 C 1.13585(14) 0.4130(4) 0.27014(9) 0.0568(6) Uani 1 1 d .
H2 H 1.1551 0.5427 0.2689 0.068 Uiso 1 1 calc R
C3 C 1.09791(18) 0.3507(5) 0.31355(11) 0.0760(8) Uani 1 1 d .
H3 H 1.0917 0.4388 0.3413 0.091 Uiso 1 1 calc R
C4 C 1.06959(18) 0.1599(5) 0.31564(11) 0.0767(8) Uani 1 1 d .
H4 H 1.0441 0.1187 0.3447 0.092 Uiso 1 1 calc R
C5 C 1.07867(16) 0.0297(4) 0.27498(11) 0.0688(7) Uani 1 1 d .
H5 H 1.0591 -0.0995 0.2765 0.083 Uiso 1 1 calc R
C6 C 1.11696(14) 0.0894(4) 0.23157(9) 0.0539(6) Uani 1 1 d .
H6 H 1.1237 -0.0006 0.2044 0.065 Uiso 1 1 calc R
C7 C 1.29342(11) 0.2421(3) 0.17867(7) 0.0388(4) Uani 1 1 d .
C8 C 1.36367(13) 0.3473(4) 0.19489(9) 0.0550(6) Uani 1 1 d .
H8 H 1.3611 0.4812 0.2040 0.066 Uiso 1 1 calc R
C9 C 1.43730(14) 0.2515(5) 0.19743(11) 0.0711(8) Uani 1 1 d .
H9 H 1.4840 0.3213 0.2088 0.085 Uiso 1 1 calc R
C10 C 1.44193(15) 0.0556(5) 0.18340(11) 0.0720(8) Uani 1 1 d .
H10 H 1.4917 -0.0066 0.1847 0.086 Uiso 1 1 calc R
C11 C 1.37268(15) -0.0506(4) 0.16723(10) 0.0606(6) Uani 1 1 d .
H11 H 1.3758 -0.1839 0.1577 0.073 Uiso 1 1 calc R
C12 C 1.29882(13) 0.0431(3) 0.16542(8) 0.0454(5) Uani 1 1 d .
H12 H 1.2522 -0.0287 0.1552 0.054 Uiso 1 1 calc R
C13 C 1.14569(11) 0.2993(3) 0.11218(7) 0.0348(4) Uani 1 1 d .
C14 C 1.18968(11) 0.2892(3) 0.06805(8) 0.0365(4) Uani 1 1 d .
H14 H 1.2454 0.2961 0.0738 0.044 Uiso 1 1 calc R
C15 C 1.15381(10) 0.2694(3) 0.01654(7) 0.0344(4) Uani 1 1 d .
H15 H 1.1836 0.2624 -0.0125 0.041 Uiso 1 1 calc R
C16 C 1.07082(10) 0.2605(2) 0.01051(7) 0.0301(4) Uani 1 1 d .
C17 C 0.94594(10) 0.2381(2) -0.02592(7) 0.0304(4) Uani 1 1 d .
C18 C 0.87981(11) 0.2266(3) -0.06340(7) 0.0345(4) Uani 1 1 d .
H18 H 0.8846 0.2266 -0.0998 0.041 Uiso 1 1 calc R
C19 C 0.80594(11) 0.2152(3) -0.04383(8) 0.0356(4) Uani 1 1 d .
H19 H 0.7598 0.2075 -0.0678 0.043 Uiso 1 1 calc R
C20 C 0.79860(10) 0.2150(3) 0.01114(7) 0.0333(4) Uani 1 1 d .
C21 C 0.62718(10) 0.2722(3) -0.01263(8) 0.0386(4) Uani 1 1 d .
C22 C 0.56262(13) 0.1585(4) -0.03367(10) 0.0565(6) Uani 1 1 d .
H22 H 0.5599 0.0239 -0.0253 0.068 Uiso 1 1 calc R
C23 C 0.50111(14) 0.2484(5) -0.06777(11) 0.0759(9) Uani 1 1 d .
H23 H 0.4570 0.1732 -0.0815 0.091 Uiso 1 1 calc R
C24 C 0.50545(14) 0.4437(5) -0.08082(11) 0.0708(8) Uani 1 1 d .
H24 H 0.4647 0.5012 -0.1038 0.085 Uiso 1 1 calc R
C25 C 0.56930(15) 0.5562(4) -0.06042(10) 0.0625(6) Uani 1 1 d .
H25 H 0.5723 0.6897 -0.0698 0.075 Uiso 1 1 calc R
C26 C 0.62953(13) 0.4721(3) -0.02581(9) 0.0509(5) Uani 1 1 d .
H26 H 0.6721 0.5506 -0.0112 0.061 Uiso 1 1 calc R
C27 C 0.69948(11) 0.2751(3) 0.09668(8) 0.0403(4) Uani 1 1 d .
C28 C 0.71645(14) 0.4749(4) 0.10502(9) 0.0533(6) Uani 1 1 d .
H28 H 0.7323 0.5518 0.0773 0.064 Uiso 1 1 calc R
C29 C 0.71019(16) 0.5614(5) 0.15400(11) 0.0750(8) Uani 1 1 d .
H29 H 0.7217 0.6960 0.1590 0.090 Uiso 1 1 calc R
C30 C 0.68741(19) 0.4520(7) 0.19464(12) 0.0926(11) Uani 1 1 d .
H30 H 0.6831 0.5117 0.2275 0.111 Uiso 1 1 calc R
C31 C 0.6707(2) 0.2551(7) 0.18779(11) 0.0942(11) Uani 1 1 d .
H31 H 0.6555 0.1806 0.2161 0.113 Uiso 1 1 calc R
C32 C 0.67625(16) 0.1629(5) 0.13826(10) 0.0664(7) Uani 1 1 d .
H32 H 0.6644 0.0283 0.1336 0.080 Uiso 1 1 calc R
C33 C 0.86657(10) 0.2321(3) 0.04775(7) 0.0330(4) Uani 1 1 d .
H33 H 0.8620 0.2350 0.0842 0.040 Uiso 1 1 calc R
C34 C 0.94158(10) 0.2448(2) 0.02900(7) 0.0301(4) Uani 1 1 d .
C35 C 1.02403(10) 0.2629(2) 0.05293(7) 0.0299(4) Uani 1 1 d .
C36 C 1.06200(10) 0.2838(3) 0.10494(7) 0.0339(4) Uani 1 1 d .
H36 H 1.0322 0.2872 0.1340 0.041 Uiso 1 1 calc R
O1 O 1.21104(10) 0.5932(2) 0.17916(6) 0.0526(4) Uani 1 1 d .
O2 O 0.69034(9) -0.0645(2) 0.03689(7) 0.0563(4) Uani 1 1 d .
O3 O 1.02443(7) 0.24615(18) -0.03802(5) 0.0326(3) Uani 1 1 d .

loop_
_atom_site_aniso_label
_atom_site_aniso_U_11
_atom_site_aniso_U_22
_atom_site_aniso_U_33
_atom_site_aniso_U_23
_atom_site_aniso_U_13
_atom_site_aniso_U_12
P1 0.0392(3) 0.0378(3) 0.0353(3) -0.0013(2) 0.0001(2) -0.0045(2)
P2 0.0333(2) 0.0356(3) 0.0427(3) 0.0002(2) 0.0075(2) -0.00405(19)
C1 0.0368(9) 0.0532(12) 0.0357(10) -0.0012(9) 0.0007(8) 0.0002(9)
C2 0.0592(13) 0.0603(15) 0.0522(14) -0.0101(11) 0.0115(11) -0.0002(11)
C3 0.0820(19) 0.096(2) 0.0540(16) -0.0162(15) 0.0255(14) 0.0039(16)
C4 0.0743(18) 0.103(2) 0.0575(16) 0.0058(16) 0.0273(14) -0.0088(16)
C5 0.0671(16) 0.0774(19) 0.0638(17) 0.0101(14) 0.0158(13) -0.0188(14)
C6 0.0579(13) 0.0580(14) 0.0467(12) -0.0018(10) 0.0095(10) -0.0134(11)
C7 0.0361(9) 0.0510(12) 0.0288(9) 0.0019(8) 0.0010(7) -0.0066(8)
C8 0.0471(12) 0.0654(15) 0.0513(13) -0.0052(11) 0.0005(10) -0.0138(11)
C9 0.0365(12) 0.109(2) 0.0659(17) -0.0016(16) -0.0027(11) -0.0101(13)
C10 0.0488(14) 0.107(2) 0.0598(16) 0.0088(16) 0.0063(11) 0.0196(14)
C11 0.0614(14) 0.0667(16) 0.0542(14) 0.0056(12) 0.0087(11) 0.0160(12)
C12 0.0474(11) 0.0508(13) 0.0373(11) 0.0025(9) 0.0014(9) -0.0002(9)
C13 0.0373(9) 0.0318(9) 0.0347(10) 0.0017(7) 0.0014(7) -0.0016(7)
C14 0.0312(9) 0.0374(10) 0.0407(10) 0.0040(8) 0.0034(7) -0.0018(7)
C15 0.0341(9) 0.0342(10) 0.0361(10) 0.0031(8) 0.0088(7) -0.0010(7)
C16 0.0351(9) 0.0246(9) 0.0306(9) 0.0019(7) 0.0025(7) 0.0011(7)
C17 0.0330(8) 0.0253(9) 0.0335(9) 0.0016(7) 0.0070(7) 0.0014(7)
C18 0.0414(10) 0.0333(10) 0.0289(9) -0.0002(7) 0.0048(7) 0.0012(8)
C19 0.0348(9) 0.0342(10) 0.0370(10) -0.0029(8) -0.0002(7) -0.0003(7)
C20 0.0323(8) 0.0305(9) 0.0373(10) 0.0003(7) 0.0047(7) -0.0011(7)
C21 0.0299(9) 0.0509(12) 0.0361(10) -0.0047(9) 0.0081(7) -0.0035(8)
C22 0.0433(11) 0.0636(15) 0.0621(15) -0.0088(12) 0.0032(10) -0.0135(10)
C23 0.0385(12) 0.117(3) 0.0694(18) -0.0116(17) -0.0089(11) -0.0177(14)
C24 0.0428(13) 0.113(2) 0.0556(15) 0.0055(15) 0.0003(11) 0.0139(14)
C25 0.0616(14) 0.0702(17) 0.0549(15) 0.0087(12) 0.0028(11) 0.0123(12)
C26 0.0461(11) 0.0552(14) 0.0501(13) 0.0024(10) -0.0011(9) -0.0040(10)
C27 0.0299(9) 0.0556(12) 0.0353(10) 0.0041(9) 0.0038(7) 0.0007(8)
C28 0.0569(13) 0.0584(14) 0.0451(12) -0.0083(10) 0.0074(10) -0.0042(11)
C29 0.0654(16) 0.097(2) 0.0617(17) -0.0310(16) 0.0036(13) -0.0049(15)
C30 0.0747(19) 0.159(4) 0.0438(16) -0.026(2) 0.0053(13) -0.013(2)
C31 0.098(2) 0.148(4) 0.0393(15) 0.0220(18) 0.0195(15) -0.014(2)
C32 0.0669(15) 0.0822(19) 0.0507(14) 0.0195(13) 0.0093(12) -0.0072(13)
C33 0.0347(9) 0.0332(9) 0.0318(9) 0.0008(7) 0.0064(7) 0.0000(7)
C34 0.0333(8) 0.0250(9) 0.0321(9) -0.0005(7) 0.0040(7) 0.0002(7)
C35 0.0318(8) 0.0250(9) 0.0329(9) 0.0014(7) 0.0036(7) 0.0003(7)
C36 0.0355(9) 0.0349(10) 0.0317(9) 0.0003(7) 0.0056(7) 0.0003(7)
O1 0.0649(10) 0.0400(8) 0.0515(9) -0.0028(7) -0.0010(7) -0.0087(7)
O2 0.0519(9) 0.0382(8) 0.0812(12) 0.0015(8) 0.0182(8) -0.0054(7)
O3 0.0325(6) 0.0354(7) 0.0305(6) 0.0012(5) 0.0059(5) 0.0005(5)

loop_
_atom_type_symbol
_atom_type_description
_atom_type_scat_dispersion_real
_atom_type_scat_dispersion_imag
_atom_type_scat_source
C C 0.0033 0.0016 'International Tables Vol C Tables 4.2.6.8 and 6.1.1.4'
H H 0.0000 0.0000 'International Tables Vol C Tables 4.2.6.8 and 6.1.1.4'
O O 0.0106 0.0060 'International Tables Vol C Tables 4.2.6.8 and 6.1.1.4'
P P 0.1023 0.0942 'International Tables Vol C Tables 4.2.6.8 and 6.1.1.4'

loop_
_geom_angle_atom_site_label_1
_geom_angle_atom_site_label_2
_geom_angle_atom_site_label_3
_geom_angle
O1 P1 C13 113.07(9)
O1 P1 C7 111.95(9)
C13 P1 C7 104.65(9)
O1 P1 C1 111.18(10)
C13 P1 C1 108.47(9)
C7 P1 C1 107.14(9)
O2 P2 C20 112.56(9)
O2 P2 C27 111.94(10)
C20 P2 C27 106.38(9)
O2 P2 C21 112.59(10)
C20 P2 C21 106.67(9)
C27 P2 C21 106.24(9)
C6 C1 C2 118.6(2)
C6 C1 P1 124.37(16)
C2 C1 P1 116.92(17)
C3 C2 C1 120.4(2)
C3 C2 H2 119.8
C1 C2 H2 119.8
C4 C3 C2 120.1(2)
C4 C3 H3 119.9
C2 C3 H3 119.9
C5 C4 C3 120.1(2)
C5 C4 H4 119.9
C3 C4 H4 119.9
C4 C5 C6 120.4(3)
C4 C5 H5 119.8
C6 C5 H5 119.8
C1 C6 C5 120.4(2)
C1 C6 H6 119.8
C5 C6 H6 119.8
C12 C7 C8 119.0(2)
C12 C7 P1 122.98(15)
C8 C7 P1 118.03(17)
C9 C8 C7 119.8(2)
C9 C8 H8 120.1
C7 C8 H8 120.1
C10 C9 C8 120.6(2)
C10 C9 H9 119.7
C8 C9 H9 119.7
C9 C10 C11 120.2(2)
C9 C10 H10 119.9
C11 C10 H10 119.9
C12 C11 C10 119.6(3)
C12 C11 H11 120.2
C10 C11 H11 120.2
C7 C12 C11 120.8(2)
C7 C12 H12 119.6
C11 C12 H12 119.6
C36 C13 C14 119.91(17)
C36 C13 P1 122.02(14)
C14 C13 P1 117.20(14)
C15 C14 C13 122.71(17)
C15 C14 H14 118.6
C13 C14 H14 118.6
C14 C15 C16 116.02(16)
C14 C15 H15 122.0
C16 C15 H15 122.0
O3 C16 C15 124.29(15)
O3 C16 C35 111.85(14)
C15 C16 C35 123.86(16)
C18 C17 O3 124.32(15)
C18 C17 C34 123.91(16)
O3 C17 C34 111.77(15)
C17 C18 C19 116.24(16)
C17 C18 H18 121.9
C19 C18 H18 121.9
C18 C19 C20 121.96(17)
C18 C19 H19 119.0
C20 C19 H19 119.0
C33 C20 C19 120.14(16)
C33 C20 P2 120.44(14)
C19 C20 P2 118.68(13)
C22 C21 C26 119.0(2)
C22 C21 P2 117.81(18)
C26 C21 P2 123.15(15)
C21 C22 C23 119.3(2)
C21 C22 H22 120.3
C23 C22 H22 120.3
C24 C23 C22 120.6(2)
C24 C23 H23 119.7
C22 C23 H23 119.7
C23 C24 C25 120.3(2)
C23 C24 H24 119.8
C25 C24 H24 119.8
C24 C25 C26 120.1(3)
C24 C25 H25 120.0
C26 C25 H25 120.0
C25 C26 C21 120.7(2)
C25 C26 H26 119.7
C21 C26 H26 119.7
C32 C27 C28 118.9(2)
C32 C27 P2 117.67(19)
C28 C27 P2 123.36(16)
C29 C28 C27 120.7(2)
C29 C28 H28 119.7
C27 C28 H28 119.7
C30 C29 C28 120.4(3)
C30 C29 H29 119.8
C28 C29 H29 119.8
C29 C30 C31 120.3(3)
C29 C30 H30 119.9
C31 C30 H30 119.9
C30 C31 C32 120.6(3)
C30 C31 H31 119.7
C32 C31 H31 119.7
C27 C32 C31 119.0(3)
C27 C32 H32 120.5
C31 C32 H32 120.5
C20 C33 C34 118.93(17)
C20 C33 H33 120.5
C34 C33 H33 120.5
C33 C34 C17 118.75(16)
C33 C34 C35 135.83(17)
C17 C34 C35 105.41(15)
C16 C35 C36 118.93(16)
C16 C35 C34 105.60(15)
C36 C35 C34 135.46(16)
C13 C36 C35 118.50(16)
C13 C36 H36 120.8
C35 C36 H36 120.8
C16 O3 C17 105.35(13)

loop_
_geom_bond_atom_site_label_1
_geom_bond_atom_site_label_2
_geom_bond_distance
P1 O1 1.4795(16)
P1 C13 1.8061(19)
P1 C7 1.809(2)
P1 C1 1.811(2)
P2 O2 1.4796(16)
P2 C20 1.8034(18)
P2 C27 1.805(2)
P2 C21 1.806(2)
C1 C6 1.385(3)
C1 C2 1.391(3)
C2 C3 1.388(4)
C2 H2 0.9300
C3 C4 1.369(4)
C3 H3 0.9300
C4 C5 1.369(4)
C4 H4 0.9300
C5 C6 1.387(3)
C5 H5 0.9300
C6 H6 0.9300
C7 C12 1.382(3)
C7 C8 1.395(3)
C8 C9 1.386(4)
C8 H8 0.9300
C9 C10 1.366(4)
C9 H9 0.9300
C10 C11 1.385(4)
C10 H10 0.9300
C11 C12 1.384(3)
C11 H11 0.9300
C12 H12 0.9300
C13 C36 1.398(2)
C13 C14 1.402(3)
C14 C15 1.377(3)
C14 H14 0.9300
C15 C16 1.384(2)
C15 H15 0.9300
C16 O3 1.380(2)
C16 C35 1.393(2)
C17 C18 1.379(3)
C17 O3 1.383(2)
C17 C34 1.396(2)
C18 C19 1.383(3)
C18 H18 0.9300
C19 C20 1.405(3)
C19 H19 0.9300
C20 C33 1.391(3)
C21 C22 1.382(3)
C21 C26 1.384(3)
C22 C23 1.405(4)
C22 H22 0.9300
C23 C24 1.356(4)
C23 H23 0.9300
C24 C25 1.364(4)
C24 H24 0.9300
C25 C26 1.382(3)
C25 H25 0.9300
C26 H26 0.9300
C27 C32 1.381(3)
C27 C28 1.383(3)
C28 C29 1.379(3)
C28 H28 0.9300
C29 C30 1.349(5)
C29 H29 0.9300
C30 C31 1.358(5)
C30 H30 0.9300
C31 C32 1.406(4)
C31 H31 0.9300
C32 H32 0.9300
C33 C34 1.392(2)
C33 H33 0.9300
C34 C35 1.452(2)
C35 C36 1.401(2)
C36 H36 0.9300

loop_
_cod_related_entry_id
_cod_related_entry_database
_cod_related_entry_code
1 ChemSpider 21151959
